data_7101335
loop_
_publ_author_name
'Carl Redshaw'
'Sophie H. Dale'
'Mark R.J. Elsegood'
'Damien M. Hamden'
'Sadahiko Matsuura'
'Shigekazu Matsui'
'Michael Rowan'

_publ_section_title
;
Vanadyl C and N-capped tris(phenolate) complexes:
influence of pro-catalyst geometry on catalytic activity.
;
_journal_issue 31
_journal_name_full 'Chemical Communications'
_journal_paper_doi 10.1039/b606897a
_journal_year 2006
_chemical_formula_sum 'C24.5 H24 N O5 V'
_chemical_formula_weight 463.39
_chemical_name_systematic
;
?
;
_space_group_IT_number 14
_symmetry_cell_setting monoclinic
_symmetry_space_group_name_Hall '-P 2ybc'
_symmetry_space_group_name_H-M 'P 1 21/c 1'
_atom_sites_solution_hydrogens 'geom except OH coords freely refined'
_atom_sites_solution_primary heavy
_atom_sites_solution_secondary difmap
_audit_creation_method SHELXL-97
_cell_angle_alpha 90.00
_cell_angle_beta 116.030(2)
_cell_angle_gamma 90.00
_cell_formula_units_Z 8
_cell_length_a 23.7193(13)
_cell_length_b 9.6174(5)
_cell_length_c 21.0836(12)
_cell_measurement_reflns_used 3222
_cell_measurement_temperature 120(2)
_cell_measurement_theta_max 22.69
_cell_measurement_theta_min 2.59
_cell_volume 4321.7(4)
_computing_cell_refinement 'Bruker SAINT'
_computing_data_collection 'Bruker Apex II'
_computing_data_reduction 'Bruker SAINT'
_computing_molecular_graphics 'Bruker SHELXTL'
_computing_publication_material 'Bruker SHELXTL and local programs'
_computing_structure_refinement 'Bruker SHELXTL'
_computing_structure_solution 'Bruker SHELXTL'
_diffrn_ambient_temperature 120(2)
_diffrn_measured_fraction_theta_full 0.998
_diffrn_measured_fraction_theta_max 0.998
_diffrn_measurement_device_type 'Bruker Apex II'
_diffrn_measurement_method '\w rotation with narrow frames'
_diffrn_radiation_monochromator 'silicon 111'
_diffrn_radiation_source 'Daresbury SRS station 9.8'
_diffrn_radiation_type synchrotron
_diffrn_radiation_wavelength 0.6751
_diffrn_reflns_av_R_equivalents 0.0680
_diffrn_reflns_av_sigmaI/netI 0.0657
_diffrn_reflns_limit_h_max 27
_diffrn_reflns_limit_h_min -27
_diffrn_reflns_limit_k_max 11
_diffrn_reflns_limit_k_min -11
_diffrn_reflns_limit_l_max 24
_diffrn_reflns_limit_l_min -24
_diffrn_reflns_number 25481
_diffrn_reflns_theta_full 23.28
_diffrn_reflns_theta_max 23.28
_diffrn_reflns_theta_min 2.04
_diffrn_standards_decay_% 3
_diffrn_standards_number 0
_exptl_absorpt_coefficient_mu 0.496
_exptl_absorpt_correction_T_max 0.995
_exptl_absorpt_correction_T_min 0.957
_exptl_absorpt_correction_type multi-scan
_exptl_absorpt_process_details 'SADABS v2.10, Sheldrick, G.M., (2003)'
_exptl_crystal_colour blue
_exptl_crystal_density_diffrn 1.424
_exptl_crystal_density_method 'not measured'
_exptl_crystal_description plate
_exptl_crystal_F_000 1928
_exptl_crystal_size_max 0.09
_exptl_crystal_size_mid 0.05
_exptl_crystal_size_min 0.01
_refine_diff_density_max 0.732
_refine_diff_density_min -0.355
_refine_diff_density_rms 0.065
_refine_ls_extinction_method none
_refine_ls_goodness_of_fit_ref 1.004
_refine_ls_hydrogen_treatment mixed
_refine_ls_matrix_type full
_refine_ls_number_parameters 586
_refine_ls_number_reflns 7242
_refine_ls_number_restraints 53
_refine_ls_restrained_S_all 1.007
_refine_ls_R_factor_all 0.0801
_refine_ls_R_factor_gt 0.0439
_refine_ls_shift/su_max 0.001
_refine_ls_shift/su_mean 0.000
_refine_ls_structure_factor_coef Fsqd
_refine_ls_weighting_details 'calc w=1/[\s^2^(Fo^2^)+(0.0425P)^2^+3.1275P] where P=(Fo^2^+2Fc^2^)/3'
_refine_ls_weighting_scheme calc
_refine_ls_wR_factor_gt 0.0922
_refine_ls_wR_factor_ref 0.1063
_reflns_number_gt 4922
_reflns_number_total 7242
_reflns_threshold_expression I>2\s(I)
_cod_data_source_file b606897a.txt
_cod_original_sg_symbol_H-M P2(1)/c
_cod_original_formula_sum 'C24.50 H24 N O5 V'
_cod_database_code 7101335

loop_
_symmetry_equiv_pos_as_xyz
'x, y, z'
'-x, y+1/2, -z+1/2'
'-x, -y, -z'
'x, -y-1/2, z-1/2'

loop_
_atom_site_label
_atom_site_type_symbol
_atom_site_fract_x
_atom_site_fract_y
_atom_site_fract_z
_atom_site_U_iso_or_equiv
_atom_site_adp_type
_atom_site_occupancy
_atom_site_symmetry_multiplicity
_atom_site_calc_flag
_atom_site_refinement_flags
_atom_site_disorder_assembly
_atom_site_disorder_group
V1 V 0.17496(2) 0.20338(6) 0.72800(3) 0.01605(15) Uani 1 1 d . . .
O1 O 0.16043(9) 0.2001(2) 0.80988(11) 0.0186(5) Uani 1 1 d . . .
O2 O 0.10001(9) 0.1162(2) 0.66980(11) 0.0184(5) Uani 1 1 d . . .
O3 O 0.22264(9) 0.3635(2) 0.75017(11) 0.0179(5) Uani 1 1 d . . .
O4 O 0.22587(10) 0.0824(2) 0.75507(11) 0.0217(5) Uani 1 1 d . . .
N1 N 0.09859(11) 0.3819(3) 0.70088(13) 0.0163(6) Uani 1 1 d . . .
C1 C 0.11208(14) 0.2746(3) 0.81106(16) 0.0179(7) Uani 1 1 d . . .
C2 C 0.09532(15) 0.2565(3) 0.86628(17) 0.0205(8) Uani 1 1 d . . .
H2 H 0.1183 0.1943 0.9038 0.025 Uiso 1 1 calc R . .
C3 C 0.04514(15) 0.3299(4) 0.86588(18) 0.0232(8) Uani 1 1 d . . .
H3 H 0.0338 0.3172 0.9035 0.028 Uiso 1 1 calc R . .
C4 C 0.01116(15) 0.4211(4) 0.81221(18) 0.0254(8) Uani 1 1 d . . .
H4 H -0.0233 0.4706 0.8127 0.030 Uiso 1 1 calc R . .
C5 C 0.02806(15) 0.4397(4) 0.75707(17) 0.0227(8) Uani 1 1 d . . .
H5A H 0.0049 0.5016 0.7194 0.027 Uiso 1 1 calc R . .
C6 C 0.07878(14) 0.3677(3) 0.75757(16) 0.0177(7) Uani 1 1 d . . .
C7 C 0.05239(14) 0.1932(3) 0.62136(16) 0.0173(7) Uani 1 1 d . . .
C8 C 0.00719(15) 0.1314(4) 0.56095(17) 0.0221(8) Uani 1 1 d . . .
H8 H 0.0083 0.0341 0.5537 0.027 Uiso 1 1 calc R . .
C9 C -0.03917(15) 0.2122(4) 0.51167(18) 0.0253(8) Uani 1 1 d . . .
H9 H -0.0697 0.1704 0.4699 0.030 Uiso 1 1 calc R . .
C10 C -0.04200(15) 0.3537(4) 0.52208(18) 0.0256(8) Uani 1 1 d . . .
H10A H -0.0741 0.4086 0.4876 0.031 Uiso 1 1 calc R . .
C11 C 0.00247(15) 0.4148(4) 0.58329(17) 0.0222(8) Uani 1 1 d . . .
H11 H 0.0004 0.5116 0.5910 0.027 Uiso 1 1 calc R . .
C12 C 0.04984(14) 0.3353(3) 0.63308(16) 0.0184(7) Uani 1 1 d . . .
C13 C 0.19733(14) 0.4904(3) 0.72820(16) 0.0170(7) Uani 1 1 d . . .
C14 C 0.23535(16) 0.6038(4) 0.73271(17) 0.0230(8) Uani 1 1 d . . .
H14 H 0.2792 0.5918 0.7488 0.028 Uiso 1 1 calc R . .
C15 C 0.20861(16) 0.7339(4) 0.71356(17) 0.0249(8) Uani 1 1 d . . .
H15 H 0.2345 0.8115 0.7168 0.030 Uiso 1 1 calc R . .
C16 C 0.14484(17) 0.7533(4) 0.68979(18) 0.0260(8) Uani 1 1 d . . .
H16 H 0.1271 0.8435 0.6770 0.031 Uiso 1 1 calc R . .
C17 C 0.10706(15) 0.6410(3) 0.68480(17) 0.0210(8) Uani 1 1 d . . .
H17 H 0.0633 0.6541 0.6690 0.025 Uiso 1 1 calc R . .
C18 C 0.13244(14) 0.5094(3) 0.70258(16) 0.0181(7) Uani 1 1 d . . .
O5 O 0.17757(10) 0.2397(2) 0.63113(11) 0.0195(5) Uani 1 1 d . . .
H5 H 0.2053(16) 0.288(4) 0.6357(19) 0.029 Uiso 1 1 d . . .
C19 C 0.16662(15) 0.1351(4) 0.57662(17) 0.0229(8) Uani 1 1 d . . .
H19A H 0.1589 0.1826 0.5319 0.027 Uiso 1 1 calc R . .
H19B H 0.1285 0.0813 0.5687 0.027 Uiso 1 1 calc R . .
C20 C 0.22086(17) 0.0370(4) 0.59598(19) 0.0282(9) Uani 1 1 d . . .
H20A H 0.2288 -0.0108 0.6407 0.034 Uiso 1 1 calc R . .
H20B H 0.2590 0.0902 0.6034 0.034 Uiso 1 1 calc R . .
C21 C 0.20734(18) -0.0701(4) 0.5382(2) 0.0407(11) Uani 1 1 d . . .
H21A H 0.1680 -0.1182 0.5286 0.061 Uiso 1 1 calc R . .
H21B H 0.2417 -0.1378 0.5536 0.061 Uiso 1 1 calc R . .
H21C H 0.2036 -0.0235 0.4952 0.061 Uiso 1 1 calc R . .
V2 V 0.24817(2) 0.43295(6) 0.52375(3) 0.01879(15) Uani 1 1 d . . .
O6 O 0.27270(9) 0.3743(2) 0.61826(11) 0.0187(5) Uani 1 1 d . . .
O7 O 0.24661(10) 0.2573(2) 0.48735(11) 0.0200(5) Uani 1 1 d . . .
O8 O 0.28631(10) 0.6050(2) 0.54347(11) 0.0209(5) Uani 1 1 d . . .
O9 O 0.17774(10) 0.4597(2) 0.51029(11) 0.0251(6) Uani 1 1 d . . .
N2 N 0.35752(12) 0.3783(3) 0.56338(13) 0.0177(6) Uani 1 1 d . . .
C22 C 0.33202(14) 0.3336(3) 0.66102(17) 0.0190(7) Uani 1 1 d . . .
C23 C 0.34785(15) 0.2941(4) 0.73012(17) 0.0246(8) Uani 1 1 d . . .
H23 H 0.3171 0.2946 0.7475 0.029 Uiso 1 1 calc R . .
C24 C 0.40860(16) 0.2541(4) 0.77332(19) 0.0322(9) Uani 1 1 d . . .
H24 H 0.4195 0.2275 0.8207 0.039 Uiso 1 1 calc R . .
C25 C 0.45409(16) 0.2519(4) 0.74864(19) 0.0341(10) Uani 1 1 d . . .
H25 H 0.4957 0.2238 0.7789 0.041 Uiso 1 1 calc R . .
C26 C 0.43853(15) 0.2909(4) 0.67998(18) 0.0280(9) Uani 1 1 d . . .
H26 H 0.4695 0.2900 0.6628 0.034 Uiso 1 1 calc R . .
C27 C 0.37761(14) 0.3313(3) 0.63614(16) 0.0173(7) Uani 1 1 d . . .
C28 C 0.29548(14) 0.2116(3) 0.47588(16) 0.0190(7) Uani 1 1 d . . .
C29 C 0.28634(16) 0.1090(4) 0.42595(17) 0.0241(8) Uani 1 1 d . . .
H29 H 0.2457 0.0709 0.3993 0.029 Uiso 1 1 calc R . .
C30 C 0.33655(16) 0.0628(4) 0.41535(18) 0.0279(8) Uani 1 1 d . . .
H30 H 0.3304 -0.0068 0.3810 0.033 Uiso 1 1 calc R . .
C31 C 0.39568(17) 0.1173(4) 0.45445(19) 0.0302(9) Uani 1 1 d . . .
H31 H 0.4301 0.0839 0.4472 0.036 Uiso 1 1 calc R . .
C32 C 0.40525(16) 0.2199(4) 0.50407(18) 0.0255(8) Uani 1 1 d . . .
H32 H 0.4461 0.2562 0.5311 0.031 Uiso 1 1 calc R . .
C33 C 0.35492(15) 0.2695(3) 0.51425(16) 0.0193(7) Uani 1 1 d . . .
C34 C 0.34405(16) 0.6253(4) 0.54714(16) 0.0214(8) Uani 1 1 d . . .
C35 C 0.36413(17) 0.7590(4) 0.54132(17) 0.0262(8) Uani 1 1 d . . .
H35 H 0.3367 0.8361 0.5327 0.031 Uiso 1 1 calc R . .
C36 C 0.42434(17) 0.7788(4) 0.54813(18) 0.0302(9) Uani 1 1 d . . .
H36 H 0.4380 0.8697 0.5440 0.036 Uiso 1 1 calc R . .
C37 C 0.46470(17) 0.6679(4) 0.56081(18) 0.0292(9) Uani 1 1 d . . .
H37 H 0.5059 0.6828 0.5653 0.035 Uiso 1 1 calc R . .
C38 C 0.44524(15) 0.5339(4) 0.56702(17) 0.0251(8) Uani 1 1 d . . .
H38 H 0.4734 0.4578 0.5770 0.030 Uiso 1 1 calc R . .
C39 C 0.38422(15) 0.5124(4) 0.55853(16) 0.0196(8) Uani 1 1 d . . .
O10 O 0.23426(11) 0.4838(2) 0.41998(12) 0.0224(5) Uani 1 1 d U A .
H10 H 0.2149(17) 0.428(4) 0.391(2) 0.034 Uiso 1 1 d . . .
C40 C 0.21015(19) 0.6184(4) 0.38790(19) 0.0385(10) Uani 1 1 d DU . .
H40A H 0.2178 0.6299 0.3457 0.046 Uiso 0.902(7) 1 calc PR A 1
H40B H 0.2333 0.6928 0.4218 0.046 Uiso 0.902(7) 1 calc PR A 1
H40C H 0.2478 0.6561 0.3851 0.046 Uiso 0.098(7) 1 calc PR A 2
H40D H 0.1826 0.5887 0.3390 0.046 Uiso 0.098(7) 1 calc PR A 2
C41 C 0.1385(2) 0.6350(5) 0.3659(3) 0.0572(16) Uani 0.902(7) 1 d PDU A 1
H41A H 0.1149 0.5773 0.3236 0.069 Uiso 0.902(7) 1 calc PR A 1
H41B H 0.1294 0.5993 0.4045 0.069 Uiso 0.902(7) 1 calc PR A 1
C42 C 0.1166(2) 0.7778(5) 0.3506(2) 0.0592(13) Uani 1 1 d DU . .
H42A H 0.0715 0.7811 0.3373 0.089 Uiso 0.902(7) 1 calc PR A 1
H42B H 0.1245 0.8133 0.3117 0.089 Uiso 0.902(7) 1 calc PR A 1
H42C H 0.1390 0.8353 0.3927 0.089 Uiso 0.902(7) 1 calc PR A 1
H42D H 0.1083 0.8705 0.3639 0.089 Uiso 0.098(7) 1 calc PR A 2
H42E H 0.0905 0.7091 0.3597 0.089 Uiso 0.098(7) 1 calc PR A 2
H42F H 0.1067 0.7771 0.3004 0.089 Uiso 0.098(7) 1 calc PR A 2
C41X C 0.1799(10) 0.745(3) 0.3905(18) 0.036(3) Uani 0.098(7) 1 d PDU A 2
H41C H 0.1880 0.7560 0.4405 0.043 Uiso 0.098(7) 1 calc PR A 2
H41D H 0.2038 0.8195 0.3809 0.043 Uiso 0.098(7) 1 calc PR A 2
C43 C 0.36962(18) 0.9668(4) 0.8776(2) 0.0391(10) Uani 1 1 d . . .
H43A H 0.4093 1.0101 0.9099 0.059 Uiso 1 1 calc R . .
H43B H 0.3501 0.9228 0.9049 0.059 Uiso 1 1 calc R . .
H43C H 0.3414 1.0379 0.8465 0.059 Uiso 1 1 calc R . .
C44 C 0.38204(16) 0.8583(4) 0.83369(19) 0.0303(9) Uani 1 1 d . . .
C45 C 0.41050(17) 0.7337(4) 0.8627(2) 0.0334(9) Uani 1 1 d . . .
H45 H 0.4232 0.7166 0.9115 0.040 Uiso 1 1 calc R . .
C46 C 0.42087(18) 0.6334(4) 0.8223(2) 0.0388(10) Uani 1 1 d . . .
H46 H 0.4403 0.5481 0.8433 0.047 Uiso 1 1 calc R . .
C47 C 0.40320(18) 0.6565(5) 0.7513(2) 0.0424(11) Uani 1 1 d . . .
H47 H 0.4099 0.5872 0.7233 0.051 Uiso 1 1 calc R . .
C48 C 0.37578(19) 0.7814(5) 0.7219(2) 0.0440(11) Uani 1 1 d . . .
H48 H 0.3639 0.7988 0.6734 0.053 Uiso 1 1 calc R . .
C49 C 0.36547(17) 0.8813(4) 0.76262(19) 0.0366(10) Uani 1 1 d . . .
H49 H 0.3468 0.9673 0.7417 0.044 Uiso 1 1 calc R . .

loop_
_atom_site_aniso_label
_atom_site_aniso_U_11
_atom_site_aniso_U_22
_atom_site_aniso_U_33
_atom_site_aniso_U_23
_atom_site_aniso_U_13
_atom_site_aniso_U_12
V1 0.0177(3) 0.0173(3) 0.0160(3) 0.0004(2) 0.0101(2) 0.0008(2)
O1 0.0210(11) 0.0205(13) 0.0180(12) 0.0035(10) 0.0120(10) 0.0042(10)
O2 0.0206(12) 0.0175(13) 0.0198(12) 0.0021(10) 0.0114(10) -0.0003(10)
O3 0.0184(11) 0.0179(13) 0.0196(12) 0.0020(10) 0.0103(10) 0.0016(10)
O4 0.0237(12) 0.0240(13) 0.0211(12) 0.0021(11) 0.0133(10) 0.0050(10)
N1 0.0185(14) 0.0171(15) 0.0165(14) -0.0025(12) 0.0107(12) -0.0029(12)
C1 0.0151(16) 0.0186(19) 0.0192(18) -0.0034(15) 0.0070(14) -0.0012(14)
C2 0.0253(18) 0.0218(19) 0.0178(17) -0.0005(15) 0.0126(15) -0.0023(15)
C3 0.0267(19) 0.028(2) 0.0227(19) -0.0053(16) 0.0180(16) -0.0036(16)
C4 0.0227(18) 0.030(2) 0.030(2) -0.0045(17) 0.0170(16) 0.0018(16)
C5 0.0220(18) 0.022(2) 0.0247(19) -0.0017(16) 0.0111(15) 0.0003(15)
C6 0.0187(17) 0.0200(19) 0.0183(17) -0.0022(15) 0.0116(14) -0.0017(14)
C7 0.0171(17) 0.023(2) 0.0180(17) 0.0029(15) 0.0130(14) 0.0005(15)
C8 0.0259(19) 0.022(2) 0.0226(19) -0.0019(16) 0.0143(16) -0.0043(16)
C9 0.0182(17) 0.038(2) 0.0207(19) -0.0022(17) 0.0093(15) -0.0040(17)
C10 0.0205(18) 0.036(2) 0.0195(19) 0.0065(17) 0.0083(15) 0.0033(16)
C11 0.0255(19) 0.0198(19) 0.0258(19) 0.0023(16) 0.0153(16) 0.0014(15)
C12 0.0172(17) 0.027(2) 0.0141(17) 0.0012(15) 0.0098(14) -0.0013(15)
C13 0.0223(18) 0.0184(19) 0.0141(17) -0.0020(14) 0.0113(14) -0.0010(15)
C14 0.0233(18) 0.026(2) 0.0215(18) -0.0002(16) 0.0110(15) -0.0038(16)
C15 0.033(2) 0.019(2) 0.0238(19) -0.0011(16) 0.0135(16) -0.0078(16)
C16 0.037(2) 0.0147(19) 0.0254(19) 0.0053(15) 0.0132(17) 0.0023(16)
C17 0.0237(18) 0.022(2) 0.0194(18) 0.0012(15) 0.0114(15) 0.0047(15)
C18 0.0232(18) 0.0177(19) 0.0167(17) -0.0002(14) 0.0118(15) -0.0030(15)
O5 0.0235(13) 0.0215(14) 0.0193(12) -0.0020(10) 0.0148(11) -0.0038(10)
C19 0.0293(19) 0.027(2) 0.0188(18) -0.0068(16) 0.0166(16) -0.0048(16)
C20 0.041(2) 0.022(2) 0.029(2) -0.0004(16) 0.0223(18) 0.0025(17)
C21 0.043(2) 0.032(2) 0.065(3) -0.019(2) 0.039(2) -0.008(2)
V2 0.0197(3) 0.0223(3) 0.0159(3) 0.0001(3) 0.0092(2) 0.0025(3)
O6 0.0177(12) 0.0244(13) 0.0160(12) -0.0011(10) 0.0094(10) 0.0008(10)
O7 0.0216(12) 0.0201(13) 0.0200(12) -0.0002(10) 0.0106(10) 0.0010(10)
O8 0.0234(12) 0.0207(13) 0.0212(12) -0.0001(10) 0.0122(10) 0.0014(10)
O9 0.0207(12) 0.0329(15) 0.0215(13) -0.0001(11) 0.0091(10) 0.0048(11)
N2 0.0204(14) 0.0199(16) 0.0155(14) 0.0005(12) 0.0103(12) 0.0010(12)
C22 0.0174(17) 0.0175(19) 0.0211(18) -0.0006(15) 0.0075(15) -0.0009(14)
C23 0.0258(19) 0.033(2) 0.0193(18) 0.0030(16) 0.0144(16) -0.0005(17)
C24 0.0254(19) 0.052(3) 0.0219(19) 0.0105(18) 0.0133(16) 0.0041(18)
C25 0.0230(19) 0.055(3) 0.023(2) 0.0132(19) 0.0092(16) 0.0110(18)
C26 0.0234(19) 0.040(2) 0.026(2) 0.0074(18) 0.0155(16) 0.0026(17)
C27 0.0205(17) 0.0201(19) 0.0150(17) 0.0021(14) 0.0111(14) -0.0002(14)
C28 0.0231(18) 0.0197(19) 0.0181(17) 0.0041(15) 0.0125(15) 0.0068(15)
C29 0.0261(19) 0.025(2) 0.0202(18) 0.0021(16) 0.0091(15) 0.0000(16)
C30 0.035(2) 0.029(2) 0.0192(19) -0.0036(17) 0.0120(17) 0.0072(18)
C31 0.038(2) 0.032(2) 0.032(2) 0.0003(18) 0.0255(19) 0.0093(18)
C32 0.0277(19) 0.025(2) 0.029(2) -0.0001(17) 0.0180(16) 0.0025(16)
C33 0.0248(18) 0.0212(19) 0.0147(17) 0.0008(14) 0.0113(15) 0.0017(15)
C34 0.030(2) 0.022(2) 0.0129(17) -0.0008(15) 0.0095(15) 0.0001(16)
C35 0.042(2) 0.022(2) 0.0150(18) -0.0014(15) 0.0128(16) 0.0001(17)
C36 0.041(2) 0.029(2) 0.0206(19) -0.0046(17) 0.0133(17) -0.0176(19)
C37 0.029(2) 0.037(2) 0.0223(19) -0.0001(17) 0.0117(16) -0.0118(18)
C38 0.0247(19) 0.034(2) 0.0167(18) -0.0019(16) 0.0088(15) -0.0009(16)
C39 0.0244(18) 0.024(2) 0.0119(17) -0.0014(15) 0.0090(14) -0.0056(15)
O10 0.0285(14) 0.0228(14) 0.0154(13) 0.0007(10) 0.0092(11) 0.0006(11)
C40 0.060(2) 0.025(2) 0.019(2) 0.0073(17) 0.0067(19) 0.0024(18)
C41 0.061(3) 0.039(3) 0.089(4) 0.025(3) 0.049(3) 0.015(2)
C42 0.067(3) 0.060(3) 0.045(3) 0.013(2) 0.020(2) 0.024(2)
C41X 0.036(3) 0.035(3) 0.035(3) 0.0001(10) 0.0159(16) 0.0000(10)
C43 0.036(2) 0.056(3) 0.029(2) -0.002(2) 0.0177(19) 0.001(2)
C44 0.0248(19) 0.042(2) 0.027(2) -0.0030(19) 0.0138(17) -0.0058(18)
C45 0.033(2) 0.044(3) 0.027(2) -0.0030(19) 0.0162(18) -0.0134(19)
C46 0.036(2) 0.039(3) 0.048(3) -0.002(2) 0.024(2) -0.0092(19)
C47 0.043(2) 0.053(3) 0.046(3) -0.026(2) 0.033(2) -0.029(2)
C48 0.052(3) 0.059(3) 0.027(2) -0.008(2) 0.024(2) -0.015(2)
C49 0.038(2) 0.048(3) 0.024(2) 0.0006(19) 0.0130(18) -0.005(2)

loop_
_atom_type_symbol
_atom_type_description
_atom_type_scat_dispersion_real
_atom_type_scat_dispersion_imag
_atom_type_scat_source
C C 0.0033 0.0016 'International Tables Vol C Tables 4.2.6.8 and 6.1.1.4'
H H 0.0000 0.0000 'International Tables Vol C Tables 4.2.6.8 and 6.1.1.4'
N N 0.0061 0.0033 'International Tables Vol C Tables 4.2.6.8 and 6.1.1.4'
O O 0.0106 0.0060 'International Tables Vol C Tables 4.2.6.8 and 6.1.1.4'
V V 0.3005 0.5294 'International Tables Vol C Tables 4.2.6.8 and 6.1.1.4'

loop_
_geom_angle_atom_site_label_1
_geom_angle_atom_site_label_2
_geom_angle_atom_site_label_3
_geom_angle
O4 V1 O3 103.59(11)
O4 V1 O2 105.20(11)
O3 V1 O2 147.80(10)
O4 V1 O1 94.22(10)
O3 V1 O1 96.83(9)
O2 V1 O1 95.16(9)
O4 V1 O5 97.41(10)
O3 V1 O5 80.27(9)
O2 V1 O5 82.00(9)
O1 V1 O5 168.37(9)
O4 V1 N1 173.13(10)
O3 V1 N1 77.04(9)
O2 V1 N1 76.12(9)
O1 V1 N1 78.93(9)
O5 V1 N1 89.44(9)
C1 O1 V1 119.81(19)
C7 O2 V1 119.20(19)
C13 O3 V1 122.48(19)
C18 N1 C12 118.3(2)
C18 N1 C6 115.3(2)
C12 N1 C6 111.7(2)
C18 N1 V1 104.38(17)
C12 N1 V1 101.90(18)
C6 N1 V1 102.63(18)
O1 C1 C6 120.6(3)
O1 C1 C2 120.0(3)
C6 C1 C2 119.4(3)
C3 C2 C1 119.5(3)
C4 C3 C2 121.5(3)
C3 C4 C5 119.1(3)
C6 C5 C4 119.7(3)
C1 C6 C5 120.9(3)
C1 C6 N1 116.8(3)
C5 C6 N1 122.3(3)
O2 C7 C8 120.5(3)
O2 C7 C12 119.1(3)
C8 C7 C12 120.4(3)
C9 C8 C7 119.4(3)
C8 C9 C10 120.9(3)
C9 C10 C11 119.5(3)
C12 C11 C10 120.3(3)
C11 C12 C7 119.4(3)
C11 C12 N1 127.1(3)
C7 C12 N1 113.4(3)
O3 C13 C14 120.5(3)
O3 C13 C18 119.9(3)
C14 C13 C18 119.6(3)
C15 C14 C13 119.3(3)
C14 C15 C16 121.2(3)
C17 C16 C15 119.6(3)
C16 C17 C18 120.4(3)
C17 C18 C13 119.9(3)
C17 C18 N1 126.5(3)
C13 C18 N1 113.6(3)
C19 O5 V1 125.39(19)
O5 C19 C20 112.5(3)
C19 C20 C21 110.8(3)
O9 V2 O8 105.57(11)
O9 V2 O7 104.24(11)
O8 V2 O7 146.31(10)
O9 V2 O6 92.84(10)
O8 V2 O6 97.81(10)
O7 V2 O6 96.03(10)
O9 V2 O10 95.91(10)
O8 V2 O10 82.21(10)
O7 V2 O10 79.46(9)
O6 V2 O10 170.91(9)
O9 V2 N2 170.34(10)
O8 V2 N2 76.73(9)
O7 V2 N2 76.53(9)
O6 V2 N2 77.51(9)
O10 V2 N2 93.70(9)
C22 O6 V2 122.33(19)
C28 O7 V2 120.4(2)
C34 O8 V2 121.8(2)
C33 N2 C39 118.0(2)
C33 N2 C27 114.6(3)
C39 N2 C27 113.2(2)
C33 N2 V2 101.96(18)
C39 N2 V2 102.54(18)
C27 N2 V2 103.69(17)
O6 C22 C23 120.1(3)
O6 C22 C27 120.4(3)
C23 C22 C27 119.6(3)
C24 C23 C22 119.5(3)
C23 C24 C25 121.0(3)
C26 C25 C24 119.7(3)
C25 C26 C27 119.8(3)
C26 C27 C22 120.5(3)
C26 C27 N2 123.4(3)
C22 C27 N2 116.1(3)
O7 C28 C29 120.2(3)
O7 C28 C33 119.4(3)
C29 C28 C33 120.3(3)
C30 C29 C28 119.6(3)
C29 C30 C31 120.3(3)
C30 C31 C32 120.6(3)
C31 C32 C33 119.7(3)
C32 C33 C28 119.4(3)
C32 C33 N2 126.0(3)
C28 C33 N2 114.6(3)
O8 C34 C39 119.7(3)
O8 C34 C35 120.3(3)
C39 C34 C35 120.0(3)
C36 C35 C34 119.6(3)
C37 C36 C35 120.8(3)
C36 C37 C38 120.2(3)
C39 C38 C37 119.5(3)
C38 C39 C34 119.9(3)
C38 C39 N2 125.5(3)
C34 C39 N2 114.6(3)
C40 O10 V2 122.4(2)
C41X C40 O10 147.3(17)
C41X C40 C41 54.8(11)
O10 C40 C41 112.5(3)
C42 C41 C40 113.5(4)
C41X C42 C41 57.7(12)
C42 C41X C40 126.7(19)
C45 C44 C49 117.9(4)
C45 C44 C43 121.2(3)
C49 C44 C43 120.9(4)
C46 C45 C44 121.2(4)
C45 C46 C47 120.3(4)
C48 C47 C46 119.0(4)
C47 C48 C49 120.4(4)
C48 C49 C44 121.1(4)

loop_
_geom_bond_atom_site_label_1
_geom_bond_atom_site_label_2
_geom_bond_distance
V1 O4 1.591(2)
V1 O3 1.845(2)
V1 O2 1.859(2)
V1 O1 1.903(2)
V1 O5 2.100(2)
V1 N1 2.377(3)
O1 C1 1.362(4)
O2 C7 1.362(4)
O3 C13 1.350(4)
N1 C18 1.457(4)
N1 C12 1.460(4)
N1 C6 1.470(4)
C1 C6 1.384(4)
C1 C2 1.396(4)
C2 C3 1.380(4)
C3 C4 1.378(5)
C4 C5 1.398(4)
C5 C6 1.385(4)
C7 C8 1.388(4)
C7 C12 1.395(5)
C8 C9 1.375(5)
C9 C10 1.385(5)
C10 C11 1.389(5)
C11 C12 1.383(4)
C13 C14 1.391(4)
C13 C18 1.402(4)
C14 C15 1.381(5)
C15 C16 1.381(5)
C16 C17 1.378(5)
C17 C18 1.381(5)
O5 C19 1.462(4)
C19 C20 1.500(5)
C20 C21 1.518(5)
V2 O9 1.588(2)
V2 O8 1.843(2)
V2 O7 1.849(2)
V2 O6 1.900(2)
V2 O10 2.122(2)
V2 N2 2.408(3)
O6 C22 1.353(4)
O7 C28 1.357(4)
O8 C34 1.352(4)
N2 C33 1.454(4)
N2 C39 1.460(4)
N2 C27 1.464(4)
C22 C23 1.389(4)
C22 C27 1.394(4)
C23 C24 1.379(5)
C24 C25 1.388(5)
C25 C26 1.380(5)
C26 C27 1.386(4)
C28 C29 1.389(5)
C28 C33 1.397(4)
C29 C30 1.378(5)
C30 C31 1.381(5)
C31 C32 1.382(5)
C32 C33 1.387(4)
C34 C39 1.394(5)
C34 C35 1.396(5)
C35 C36 1.384(5)
C36 C37 1.378(5)
C37 C38 1.394(5)
C38 C39 1.394(4)
O10 C40 1.456(4)
C40 C41X 1.423(18)
C40 C41 1.560(6)
C41 C42 1.455(6)
C42 C41X 1.399(18)
C43 C44 1.507(5)
C44 C45 1.380(5)
C44 C49 1.390(5)
C45 C46 1.378(5)
C46 C47 1.384(5)
C47 C48 1.377(6)
C48 C49 1.380(6)

loop_
_geom_hbond_atom_site_label_D
_geom_hbond_atom_site_label_H
_geom_hbond_atom_site_label_A
_geom_hbond_distance_DH
_geom_hbond_distance_HA
_geom_hbond_distance_DA
_geom_hbond_angle_DHA
_geom_hbond_site_symmetry_A
O5 H5 O6 0.78(4) 1.97(4) 2.716(3) 160(4) .
O10 H10 O1 0.79(4) 2.04(4) 2.831(3) 174(4) 4_565

loop_
_geom_torsion_atom_site_label_1
_geom_torsion_atom_site_label_2
_geom_torsion_atom_site_label_3
_geom_torsion_atom_site_label_4
_geom_torsion
O4 V1 O1 C1 -170.7(2)
O3 V1 O1 C1 85.0(2)
O2 V1 O1 C1 -65.0(2)
O5 V1 O1 C1 10.2(6)
N1 V1 O1 C1 9.7(2)
O4 V1 O2 C7 -159.2(2)
O3 V1 O2 C7 -6.6(3)
O1 V1 O2 C7 105.0(2)
O5 V1 O2 C7 -63.7(2)
N1 V1 O2 C7 27.7(2)
O4 V1 O3 C13 171.8(2)
O2 V1 O3 C13 18.9(3)
O1 V1 O3 C13 -92.2(2)
O5 V1 O3 C13 76.4(2)
N1 V1 O3 C13 -15.3(2)
O3 V1 N1 C18 12.28(17)
O2 V1 N1 C18 -149.77(19)
O1 V1 N1 C18 112.03(18)
O5 V1 N1 C18 -67.87(18)
O3 V1 N1 C12 135.90(19)
O2 V1 N1 C12 -26.14(17)
O1 V1 N1 C12 -124.35(18)
O5 V1 N1 C12 55.76(18)
O3 V1 N1 C6 -108.40(19)
O2 V1 N1 C6 89.56(18)
O1 V1 N1 C6 -8.65(18)
O5 V1 N1 C6 171.46(18)
V1 O1 C1 C6 -9.1(4)
V1 O1 C1 C2 170.4(2)
O1 C1 C2 C3 -178.3(3)
C6 C1 C2 C3 1.2(5)
C1 C2 C3 C4 -0.2(5)
C2 C3 C4 C5 -0.1(5)
C3 C4 C5 C6 -0.6(5)
O1 C1 C6 C5 177.5(3)
C2 C1 C6 C5 -1.9(5)
O1 C1 C6 N1 -0.5(4)
C2 C1 C6 N1 -179.9(3)
C4 C5 C6 C1 1.7(5)
C4 C5 C6 N1 179.5(3)
C18 N1 C6 C1 -105.8(3)
C12 N1 C6 C1 115.4(3)
V1 N1 C6 C1 7.0(3)
C18 N1 C6 C5 76.2(4)
C12 N1 C6 C5 -62.5(4)
V1 N1 C6 C5 -170.9(3)
V1 O2 C7 C8 154.9(2)
V1 O2 C7 C12 -24.7(3)
O2 C7 C8 C9 -177.8(3)
C12 C7 C8 C9 1.9(5)
C7 C8 C9 C10 -1.1(5)
C8 C9 C10 C11 -0.3(5)
C9 C10 C11 C12 1.0(5)
C10 C11 C12 C7 -0.2(5)
C10 C11 C12 N1 -177.6(3)
O2 C7 C12 C11 178.5(3)
C8 C7 C12 C11 -1.2(5)
O2 C7 C12 N1 -3.8(4)
C8 C7 C12 N1 176.6(3)
C18 N1 C12 C11 -47.2(4)
C6 N1 C12 C11 90.2(4)
V1 N1 C12 C11 -160.9(3)
C18 N1 C12 C7 135.3(3)
C6 N1 C12 C7 -87.3(3)
V1 N1 C12 C7 21.6(3)
V1 O3 C13 C14 -166.1(2)
V1 O3 C13 C18 15.8(4)
O3 C13 C14 C15 -176.4(3)
C18 C13 C14 C15 1.7(5)
C13 C14 C15 C16 -0.3(5)
C14 C15 C16 C17 -0.2(5)
C15 C16 C17 C18 -0.8(5)
C16 C17 C18 C13 2.2(5)
C16 C17 C18 N1 179.1(3)
O3 C13 C18 C17 175.4(3)
C14 C13 C18 C17 -2.7(5)
O3 C13 C18 N1 -1.8(4)
C14 C13 C18 N1 -179.9(3)
C12 N1 C18 C17 62.3(4)
C6 N1 C18 C17 -73.6(4)
V1 N1 C18 C17 174.6(3)
C12 N1 C18 C13 -120.7(3)
C6 N1 C18 C13 103.4(3)
V1 N1 C18 C13 -8.4(3)
O4 V1 O5 C19 56.1(2)
O3 V1 O5 C19 158.7(2)
O2 V1 O5 C19 -48.3(2)
O1 V1 O5 C19 -124.9(5)
N1 V1 O5 C19 -124.3(2)
V1 O5 C19 C20 -74.3(3)
O5 C19 C20 C21 179.6(3)
O9 V2 O6 C22 179.6(2)
O8 V2 O6 C22 -74.2(2)
O7 V2 O6 C22 75.0(2)
N2 V2 O6 C22 0.2(2)
O9 V2 O7 C28 165.8(2)
O8 V2 O7 C28 14.1(3)
O6 V2 O7 C28 -99.8(2)
O10 V2 O7 C28 72.3(2)
N2 V2 O7 C28 -24.2(2)
O9 V2 O8 C34 -169.7(2)
O7 V2 O8 C34 -18.3(3)
O6 V2 O8 C34 95.1(2)
O10 V2 O8 C34 -75.7(2)
N2 V2 O8 C34 20.0(2)
O8 V2 N2 C33 -138.86(19)
O7 V2 N2 C33 20.47(18)
O6 V2 N2 C33 119.89(19)
O10 V2 N2 C33 -57.76(19)
O8 V2 N2 C39 -16.25(17)
O7 V2 N2 C39 143.08(19)
O6 V2 N2 C39 -117.50(19)
O10 V2 N2 C39 64.85(18)
O8 V2 N2 C27 101.8(2)
O7 V2 N2 C27 -98.9(2)
O6 V2 N2 C27 0.53(19)
O10 V2 N2 C27 -177.12(19)
V2 O6 C22 C23 178.8(2)
V2 O6 C22 C27 -1.1(4)
O6 C22 C23 C24 -179.4(3)
C27 C22 C23 C24 0.5(5)
C22 C23 C24 C25 -0.4(6)
C23 C24 C25 C26 0.2(6)
C24 C25 C26 C27 -0.2(6)
C25 C26 C27 C22 0.4(5)
C25 C26 C27 N2 178.0(3)
O6 C22 C27 C26 179.4(3)
C23 C22 C27 C26 -0.5(5)
O6 C22 C27 N2 1.6(4)
C23 C22 C27 N2 -178.3(3)
C33 N2 C27 C26 70.8(4)
C39 N2 C27 C26 -68.6(4)
V2 N2 C27 C26 -179.0(3)
C33 N2 C27 C22 -111.5(3)
C39 N2 C27 C22 109.2(3)
V2 N2 C27 C22 -1.2(3)
V2 O7 C28 C29 -155.3(2)
V2 O7 C28 C33 24.2(4)
O7 C28 C29 C30 -179.4(3)
C33 C28 C29 C30 1.1(5)
C28 C29 C30 C31 0.5(5)
C29 C30 C31 C32 -0.8(5)
C30 C31 C32 C33 -0.6(5)
C31 C32 C33 C28 2.2(5)
C31 C32 C33 N2 -178.9(3)
O7 C28 C33 C32 178.0(3)
C29 C28 C33 C32 -2.5(5)
O7 C28 C33 N2 -1.0(4)
C29 C28 C33 N2 178.5(3)
C39 N2 C33 C32 54.8(4)
C27 N2 C33 C32 -82.5(4)
V2 N2 C33 C32 166.2(3)
C39 N2 C33 C28 -126.3(3)
C27 N2 C33 C28 96.4(3)
V2 N2 C33 C28 -14.9(3)
V2 O8 C34 C39 -20.5(4)
V2 O8 C34 C35 161.1(2)
O8 C34 C35 C36 177.3(3)
C39 C34 C35 C36 -1.1(5)
C34 C35 C36 C37 -0.2(5)
C35 C36 C37 C38 -0.1(5)
C36 C37 C38 C39 1.6(5)
C37 C38 C39 C34 -2.9(5)
C37 C38 C39 N2 179.8(3)
O8 C34 C39 C38 -175.8(3)
C35 C34 C39 C38 2.7(5)
O8 C34 C39 N2 1.8(4)
C35 C34 C39 N2 -179.8(3)
C33 N2 C39 C38 -60.2(4)
C27 N2 C39 C38 77.7(4)
V2 N2 C39 C38 -171.3(3)
C33 N2 C39 C34 122.4(3)
C27 N2 C39 C34 -99.7(3)
V2 N2 C39 C34 11.4(3)
O9 V2 O10 C40 57.6(3)
O8 V2 O10 C40 -47.4(2)
O7 V2 O10 C40 161.0(3)
N2 V2 O10 C40 -123.4(3)
V2 O10 C40 C41X -14(2)
V2 O10 C40 C41 -73.7(4)
C41X C40 C41 C42 19.9(19)
O10 C40 C41 C42 165.3(4)
C40 C41 C42 C41X -19.5(19)
C41 C42 C41X C40 25(2)
O10 C40 C41X C42 -100(3)
C41 C40 C41X C42 -24(2)
C49 C44 C45 C46 -1.6(5)
C43 C44 C45 C46 178.9(3)
C44 C45 C46 C47 0.5(5)
C45 C46 C47 C48 0.7(6)
C46 C47 C48 C49 -0.7(6)
C47 C48 C49 C44 -0.4(6)
C45 C44 C49 C48 1.5(5)
C43 C44 C49 C48 -178.9(3)
